data_8107590
loop_
_publ_author_name
'Yang, Bingcui'
'Wang, Yuzhou'
'Cui, Hao'

_publ_section_title
;
 The crystal structure of dimethyl
 4,4&#x2032;-[10,20-bis(2,6-difluorophenyl)porphyrin-5,15-diyl]dibenzoate
 chloroform solvate, C50H32Cl6F4N4O4
;
_journal_issue 5
_journal_name_full 'Zeitschrift f\"ur Kristallographie - New Crystal Structures'
_journal_page_first 881
_journal_page_last 883
_journal_paper_doi 10.1515/ncrs-2023-0254
_journal_volume 238
_journal_year 2023
_chemical_formula_moiety '2(C H Cl3), C48 H30 F4 N4 O4'
_chemical_formula_sum 'C50 H32 Cl6 F4 N4 O4'
_chemical_formula_weight 1041.49
_space_group_crystal_system triclinic
_space_group_IT_number 2
_space_group_name_Hall '-P 1'
_space_group_name_H-M_alt 'P -1'
_atom_sites_solution_hydrogens geom
_atom_sites_solution_primary dual
_cell_angle_alpha 85.845(7)
_cell_angle_beta 85.589(7)
_cell_angle_gamma 85.679(7)
_cell_formula_units_Z 1
_cell_length_a 6.6447(6)
_cell_length_b 12.5839(11)
_cell_length_c 14.3335(11)
_cell_measurement_reflns_used 2352
_cell_measurement_temperature 200.00(10)
_cell_measurement_theta_max 73.4560
_cell_measurement_theta_min 3.5290
_cell_volume 1188.89(18)
_computing_cell_refinement 'CrysAlisPro 1.171.38.43 (Rigaku OD, 2015)'
_computing_data_collection 'CrysAlisPro 1.171.38.43 (Rigaku OD, 2015)'
_computing_data_reduction 'CrysAlisPro 1.171.38.43 (Rigaku OD, 2015)'
_computing_molecular_graphics 'Olex2 (Dolomanov et al., 2009)'
_computing_publication_material 'Olex2 (Dolomanov et al., 2009)'
_computing_structure_refinement 'ShelXL (Sheldrick, 2015)'
_computing_structure_solution 'ShelXT (Sheldrick, 2015)'
_diffrn_ambient_environment N~2~
_diffrn_ambient_temperature 200.00(10)
_diffrn_detector 'CCD plate'
_diffrn_detector_area_resol_mean 10.6525
_diffrn_detector_type Atlas
_diffrn_measured_fraction_theta_full 0.988
_diffrn_measured_fraction_theta_max 0.988
_diffrn_measurement_details
;
List of Runs (angles in degrees, time in seconds):

  # Type    Start    End  Width  t~exp~   \w     \q     \k     \f   Frames
--------------------------------------------------------------------------
  1  \w    -64.00  27.00   1.00    1.00    --  -41.14  38.00   0.00   91
  2  \w    -74.00  27.00   1.00    1.00    --  -41.14  77.00  90.00  101
  3  \w   -110.00 -17.00   1.00    1.00    --  -41.14 -38.00-180.00   93
  4  \w     87.00 127.00   1.00    1.00    --   41.14-178.00 -60.00   40
  5  \w     53.00 141.00   1.00    4.00    --  107.98 -77.00 -90.00   88
  6  \w    102.00 131.00   1.00    4.00    --  107.98  30.00-180.00   29
  7  \w    152.00 178.00   1.00    4.00    --  107.98  30.00-180.00   26
  8  \w     92.00 178.00   1.00    4.00    --  107.98  61.00   0.00   86
  9  \w     63.00 164.00   1.00    4.00    --  107.98  15.00 120.00  101
 10  \w     42.00 136.00   1.00    4.00    --  107.98 -61.00  30.00   94
 11  \w     46.00 121.00   1.00    4.00    --  107.98-125.00-120.00   75
 12  \w     36.00 133.00   1.00    4.00    --  107.98 -45.00-150.00   97
;
_diffrn_measurement_device 'four-circle diffractometer'
_diffrn_measurement_device_type 'SuperNova, Dual, Cu at zero, Atlas'
_diffrn_measurement_method '\w scans'
_diffrn_orient_matrix_type 'CrysAlisPro convention (1999,Acta A55,543-557)'
_diffrn_orient_matrix_UB_11 0.0456448000
_diffrn_orient_matrix_UB_12 -0.0333005000
_diffrn_orient_matrix_UB_13 0.1021912000
_diffrn_orient_matrix_UB_21 -0.0547877000
_diffrn_orient_matrix_UB_22 0.1155025000
_diffrn_orient_matrix_UB_23 0.0268750000
_diffrn_orient_matrix_UB_31 -0.2219375000
_diffrn_orient_matrix_UB_32 -0.0262933000
_diffrn_orient_matrix_UB_33 0.0225351000
_diffrn_radiation_monochromator mirror
_diffrn_radiation_probe x-ray
_diffrn_radiation_type CuK\a
_diffrn_radiation_wavelength 1.54184
_diffrn_reflns_av_R_equivalents 0.0425
_diffrn_reflns_av_unetI/netI 0.0608
_diffrn_reflns_Laue_measured_fraction_full 0.988
_diffrn_reflns_Laue_measured_fraction_max 0.988
_diffrn_reflns_limit_h_max 6
_diffrn_reflns_limit_h_min -7
_diffrn_reflns_limit_k_max 10
_diffrn_reflns_limit_k_min -14
_diffrn_reflns_limit_l_max 16
_diffrn_reflns_limit_l_min -16
_diffrn_reflns_number 6205
_diffrn_reflns_point_group_measured_fraction_full 0.988
_diffrn_reflns_point_group_measured_fraction_max 0.988
_diffrn_reflns_theta_full 65.986
_diffrn_reflns_theta_max 65.986
_diffrn_reflns_theta_min 3.530
_diffrn_source 'micro-focus sealed X-ray tube'
_diffrn_source_type 'SuperNova (Cu) X-ray Source'
_exptl_absorpt_coefficient_mu 3.857
_exptl_absorpt_correction_T_max 1.00000
_exptl_absorpt_correction_T_min 0.51421
_exptl_absorpt_correction_type multi-scan
_exptl_absorpt_process_details
;
CrysAlisPro 1.171.38.43 (Rigaku Oxford Diffraction, 2015)
Empirical absorption correction using spherical harmonics,
 implemented in SCALE3 ABSPACK scaling algorithm.
;
_exptl_crystal_colour 'metallic dark red'
_exptl_crystal_colour_lustre metallic
_exptl_crystal_colour_modifier dark
_exptl_crystal_colour_primary red
_exptl_crystal_density_diffrn 1.455
_exptl_crystal_description block
_exptl_crystal_F_000 530
_exptl_crystal_size_max 0.1
_exptl_crystal_size_mid 0.05
_exptl_crystal_size_min 0.05
_refine_diff_density_max 0.493
_refine_diff_density_min -0.504
_refine_diff_density_rms 0.067
_refine_ls_extinction_coef .
_refine_ls_extinction_method none
_refine_ls_goodness_of_fit_ref 1.032
_refine_ls_hydrogen_treatment constr
_refine_ls_matrix_type full
_refine_ls_number_parameters 308
_refine_ls_number_reflns 4076
_refine_ls_number_restraints 0
_refine_ls_restrained_S_all 1.032
_refine_ls_R_factor_all 0.0751
_refine_ls_R_factor_gt 0.0605
_refine_ls_shift/su_max 0.000
_refine_ls_shift/su_mean 0.000
_refine_ls_structure_factor_coef Fsqd
_refine_ls_weighting_details 'w=1/[\s^2^(Fo^2^)+(0.0800P)^2^+0.6994P] where P=(Fo^2^+2Fc^2^)/3'
_refine_ls_weighting_scheme calc
_refine_ls_wR_factor_gt 0.1544
_refine_ls_wR_factor_ref 0.1740
_reflns_Friedel_coverage 0.000
_reflns_Friedel_fraction_full .
_reflns_Friedel_fraction_max .
_reflns_number_gt 3205
_reflns_number_total 4076
_reflns_threshold_expression 'I > 2\s(I)'
_cod_data_source_file suppl_j_ncrs-2023-0254_suppl_001.cif
_cod_data_source_block exp_1690
_cod_database_code 8107590
_shelx_space_group_comment
;
The symmetry employed for this shelxl refinement is uniquely defined
by the following loop, which should always be used as a source of
symmetry information in preference to the above space-group names.
They are only intended as comments.
;
_shelx_estimated_absorpt_t_max 0.831
_shelx_estimated_absorpt_t_min 0.699
_reflns_odcompleteness_completeness 98.70
_reflns_odcompleteness_iscentric 1
_reflns_odcompleteness_theta 66.97
_olex2_refinement_description
;
1. Fixed Uiso
 At 1.2 times of:
  All C(H) groups, All N(H) groups
 At 1.5 times of:
  All C(H,H,H) groups
2.a Ternary CH refined with riding coordinates:
 C1S(H1S)
2.b Aromatic/amide H refined with riding coordinates:
 N2(H2), C18(H18), C2(H2A), C3(H3), C7(H7), C21(H21), C22(H22), C19(H19),
 C8(H8), C13(H13), C14(H14), C15(H15)
2.c Idealised Me refined as rotating group:
 C24(H24A,H24B,H24C)
;
_olex2_submission_special_instructions 'No special instructions were received'
_oxdiff_exptl_absorpt_empirical_details
;
Empirical correction (ABSPACK) includes:
- Absorption correction using spherical harmonics
- Frame scaling
- Detector area scaling
;
_oxdiff_exptl_absorpt_empirical_full_max 2.146
_oxdiff_exptl_absorpt_empirical_full_min 0.671

loop_
_space_group_symop_operation_xyz
'x, y, z'
'-x, -y, -z'

loop_
_atom_site_label
_atom_site_type_symbol
_atom_site_fract_x
_atom_site_fract_y
_atom_site_fract_z
_atom_site_U_iso_or_equiv
_atom_site_adp_type
_atom_site_occupancy
_atom_site_site_symmetry_order
_atom_site_calc_flag
_atom_site_refinement_flags_posn
_atom_site_refinement_flags_adp
_atom_site_refinement_flags_occupancy
_atom_site_disorder_assembly
_atom_site_disorder_group
C1 C -0.3442(4) 0.3524(2) 0.05240(19) 0.0254(6) Uani 1 1 d . . . . .
C1S C 1.4212(7) 0.9357(4) 0.3317(3) 0.0616(10) Uani 1 1 d . . . . .
H1S H 1.343549 0.927057 0.277662 0.074 Uiso 1 1 calc R . . . .
C2 C -0.4452(4) 0.2958(2) 0.1329(2) 0.0318(6) Uani 1 1 d . . . . .
H2A H -0.555455 0.254554 0.132063 0.038 Uiso 1 1 calc R . . . .
C3 C -0.3487(4) 0.3144(2) 0.2085(2) 0.0321(6) Uani 1 1 d . . . . .
H3 H -0.380183 0.289548 0.270166 0.039 Uiso 1 1 calc R . . . .
C4 C -0.1856(4) 0.3808(2) 0.17473(19) 0.0247(5) Uani 1 1 d . . . . .
C5 C -0.0438(4) 0.4141(2) 0.23223(18) 0.0254(6) Uani 1 1 d . . . . .
C6 C 0.1139(4) 0.4784(2) 0.20376(18) 0.0259(6) Uani 1 1 d . . . . .
C7 C 0.2443(4) 0.5209(2) 0.2642(2) 0.0322(6) Uani 1 1 d . . . . .
H7 H 0.244723 0.505999 0.328732 0.039 Uiso 1 1 calc R . . . .
C8 C 0.3678(4) 0.5869(2) 0.2116(2) 0.0315(6) Uani 1 1 d . . . . .
H8 H 0.465833 0.625575 0.233778 0.038 Uiso 1 1 calc R . . . .
C9 C 0.3204(4) 0.5862(2) 0.11598(19) 0.0247(5) Uani 1 1 d . . . . .
C10 C 0.4038(4) 0.6469(2) 0.0393(2) 0.0248(6) Uani 1 1 d . . . . .
C11 C -0.0628(4) 0.3789(2) 0.33453(19) 0.0291(6) Uani 1 1 d . . . . .
C12 C 0.0653(5) 0.2986(3) 0.3724(2) 0.0376(7) Uani 1 1 d . . . . .
C13 C 0.0558(6) 0.2646(3) 0.4663(2) 0.0518(9) Uani 1 1 d . . . . .
H13 H 0.146584 0.210811 0.489029 0.062 Uiso 1 1 calc R . . . .
C14 C -0.0919(6) 0.3125(4) 0.5256(2) 0.0575(10) Uani 1 1 d . . . . .
H14 H -0.101712 0.290211 0.588984 0.069 Uiso 1 1 calc R . . . .
C15 C -0.2244(6) 0.3925(4) 0.4920(2) 0.0580(11) Uani 1 1 d . . . . .
H15 H -0.324219 0.424608 0.531937 0.070 Uiso 1 1 calc R . . . .
C16 C -0.2063(5) 0.4242(3) 0.3976(2) 0.0439(8) Uani 1 1 d . . . . .
C17 C 0.5556(4) 0.7224(2) 0.06003(19) 0.0262(6) Uani 1 1 d . . . . .
C18 C 0.5063(4) 0.8320(2) 0.0507(2) 0.0302(6) Uani 1 1 d . . . . .
H18 H 0.383290 0.857421 0.027781 0.036 Uiso 1 1 calc R . . . .
C19 C 0.6380(4) 0.9035(2) 0.0753(2) 0.0322(6) Uani 1 1 d . . . . .
H19 H 0.603267 0.976493 0.069042 0.039 Uiso 1 1 calc R . . . .
C20 C 0.8220(4) 0.8663(2) 0.1091(2) 0.0300(6) Uani 1 1 d . . . . .
C21 C 0.8721(4) 0.7572(2) 0.1191(2) 0.0340(7) Uani 1 1 d . . . . .
H21 H 0.994457 0.732004 0.142749 0.041 Uiso 1 1 calc R . . . .
C22 C 0.7406(4) 0.6860(2) 0.0939(2) 0.0341(7) Uani 1 1 d . . . . .
H22 H 0.776252 0.613033 0.099701 0.041 Uiso 1 1 calc R . . . .
C23 C 0.9665(4) 0.9407(3) 0.1392(2) 0.0373(7) Uani 1 1 d . . . . .
C24 C 1.0484(5) 1.1182(3) 0.1414(3) 0.0504(9) Uani 1 1 d . . . . .
H24A H 1.020229 1.186677 0.109154 0.076 Uiso 1 1 calc GR . . . .
H24B H 1.188083 1.095033 0.128417 0.076 Uiso 1 1 calc GR . . . .
H24C H 1.021009 1.123777 0.207632 0.076 Uiso 1 1 calc GR . . . .
Cl1S Cl 1.5749(2) 1.04093(11) 0.30153(11) 0.0888(5) Uani 1 1 d . . . . .
Cl2S Cl 1.5640(2) 0.81582(11) 0.35393(10) 0.0836(4) Uani 1 1 d . . . . .
Cl3S Cl 1.2493(3) 0.96599(15) 0.42467(16) 0.1309(8) Uani 1 1 d . . . . .
F1 F 0.2097(3) 0.25112(18) 0.31402(15) 0.0544(6) Uani 1 1 d . . . . .
F2 F -0.3335(4) 0.5046(2) 0.36539(15) 0.0695(8) Uani 1 1 d . . . . .
N1 N -0.1869(3) 0.40386(18) 0.07987(16) 0.0244(5) Uani 1 1 d . . . . .
N2 N 0.1683(3) 0.51828(18) 0.11461(15) 0.0237(5) Uani 1 1 d . . . . .
H2 H 0.114938 0.502963 0.064918 0.028 Uiso 1 1 calc R . . . .
O1 O 0.9218(3) 1.04173(17) 0.10955(17) 0.0403(5) Uani 1 1 d . . . . .
O2 O 1.1075(4) 0.9118(2) 0.1845(2) 0.0600(8) Uani 1 1 d . . . . .

loop_
_atom_site_aniso_label
_atom_site_aniso_U_11
_atom_site_aniso_U_22
_atom_site_aniso_U_33
_atom_site_aniso_U_23
_atom_site_aniso_U_13
_atom_site_aniso_U_12
Cl2S 0.0904(9) 0.0677(7) 0.0915(9) 0.0070(6) -0.0199(7) 0.0034(6)
Cl1S 0.0953(9) 0.0671(8) 0.1025(10) -0.0088(7) 0.0292(8) -0.0295(7)
Cl3S 0.1297(15) 0.0888(10) 0.1636(18) -0.0181(11) 0.0839(14) -0.0265(10)
F1 0.0616(13) 0.0504(12) 0.0463(11) 0.0038(9) 0.0002(9) 0.0171(10)
O1 0.0366(11) 0.0293(11) 0.0578(14) -0.0080(10) -0.0052(10) -0.0138(9)
F2 0.0591(13) 0.104(2) 0.0410(11) -0.0130(12) -0.0098(10) 0.0401(13)
N2 0.0205(10) 0.0261(11) 0.0255(11) -0.0003(9) -0.0043(8) -0.0064(8)
N1 0.0217(11) 0.0236(11) 0.0288(11) -0.0006(9) -0.0028(9) -0.0068(8)
O2 0.0379(13) 0.0490(15) 0.100(2) -0.0171(14) -0.0323(14) -0.0051(11)
C1 0.0221(13) 0.0220(13) 0.0324(14) -0.0017(10) -0.0014(10) -0.0040(10)
C10 0.0190(12) 0.0217(13) 0.0346(14) -0.0024(10) -0.0039(10) -0.0048(10)
C4 0.0249(13) 0.0216(13) 0.0278(13) -0.0005(10) -0.0019(10) -0.0025(10)
C5 0.0253(13) 0.0263(13) 0.0245(13) 0.0007(10) -0.0028(10) -0.0023(10)
C6 0.0261(13) 0.0262(13) 0.0259(13) -0.0007(10) -0.0054(10) -0.0022(10)
C9 0.0222(12) 0.0203(13) 0.0323(14) -0.0015(10) -0.0050(10) -0.0036(10)
C11 0.0275(14) 0.0344(15) 0.0264(14) -0.0015(11) -0.0009(11) -0.0100(11)
C17 0.0215(13) 0.0256(14) 0.0329(14) -0.0038(11) -0.0033(10) -0.0073(10)
C20 0.0226(13) 0.0303(15) 0.0391(15) -0.0074(12) -0.0043(11) -0.0081(11)
C18 0.0241(13) 0.0284(15) 0.0388(15) 0.0010(12) -0.0081(11) -0.0043(11)
C2 0.0267(14) 0.0333(15) 0.0370(15) -0.0011(12) -0.0001(11) -0.0156(11)
C3 0.0352(15) 0.0323(15) 0.0289(14) 0.0022(11) 0.0012(11) -0.0114(12)
C7 0.0321(15) 0.0385(16) 0.0281(14) 0.0010(12) -0.0094(11) -0.0114(12)
C21 0.0167(13) 0.0338(16) 0.0530(18) -0.0071(13) -0.0078(12) -0.0015(11)
C22 0.0258(14) 0.0231(14) 0.0540(18) -0.0048(13) -0.0060(13) 0.0002(11)
C19 0.0332(15) 0.0226(14) 0.0415(16) 0.0009(12) -0.0069(12) -0.0056(11)
C8 0.0266(14) 0.0344(15) 0.0360(15) -0.0038(12) -0.0099(11) -0.0094(11)
C23 0.0228(14) 0.0364(17) 0.0551(19) -0.0158(14) -0.0018(13) -0.0073(12)
C12 0.0402(17) 0.0363(16) 0.0355(16) 0.0037(13) -0.0003(13) -0.0054(13)
C16 0.0337(16) 0.066(2) 0.0325(16) -0.0073(15) -0.0050(13) 0.0025(15)
C13 0.068(2) 0.050(2) 0.0363(18) 0.0132(15) -0.0122(16) -0.0054(18)
C24 0.0454(19) 0.0404(19) 0.070(2) -0.0204(17) 0.0015(17) -0.0238(15)
C14 0.066(2) 0.082(3) 0.0244(16) 0.0047(17) -0.0017(16) -0.016(2)
C15 0.048(2) 0.097(3) 0.0294(17) -0.0123(18) 0.0026(15) -0.005(2)
C1S 0.061(2) 0.065(3) 0.060(2) 0.001(2) -0.0071(19) -0.015(2)

loop_
_atom_type_symbol
_atom_type_description
_atom_type_scat_dispersion_real
_atom_type_scat_dispersion_imag
_atom_type_scat_source
C C 0.0181 0.0091 'International Tables Vol C Tables 4.2.6.8 and 6.1.1.4'
H H 0.0000 0.0000 'International Tables Vol C Tables 4.2.6.8 and 6.1.1.4'
Cl Cl 0.3639 0.7018 'International Tables Vol C Tables 4.2.6.8 and 6.1.1.4'
F F 0.0727 0.0534 'International Tables Vol C Tables 4.2.6.8 and 6.1.1.4'
N N 0.0311 0.0180 'International Tables Vol C Tables 4.2.6.8 and 6.1.1.4'
O O 0.0492 0.0322 'International Tables Vol C Tables 4.2.6.8 and 6.1.1.4'

loop_
_geom_angle_atom_site_label_1
_geom_angle_atom_site_label_2
_geom_angle_atom_site_label_3
_geom_angle
_geom_angle_site_symmetry_1
_geom_angle_site_symmetry_3
C23 O1 C24 115.1(3) . .
C6 N2 H2 124.8 . .
C6 N2 C9 110.3(2) . .
C9 N2 H2 124.8 . .
C1 N1 C4 105.4(2) . .
N1 C1 C10 125.9(2) . 2_565
N1 C1 C2 110.3(2) . .
C10 C1 C2 123.7(2) 2_565 .
C1 C10 C17 118.9(2) 2_565 .
C9 C10 C1 124.7(2) . 2_565
C9 C10 C17 116.3(2) . .
N1 C4 C5 125.2(2) . .
N1 C4 C3 110.9(2) . .
C5 C4 C3 123.9(3) . .
C4 C5 C11 117.9(2) . .
C6 C5 C4 126.2(2) . .
C6 C5 C11 115.9(2) . .
N2 C6 C5 127.6(2) . .
N2 C6 C7 106.5(2) . .
C5 C6 C7 125.7(3) . .
N2 C9 C10 126.3(2) . .
N2 C9 C8 106.7(2) . .
C10 C9 C8 126.9(2) . .
C12 C11 C5 121.6(3) . .
C12 C11 C16 115.2(3) . .
C16 C11 C5 123.2(3) . .
C18 C17 C10 119.4(2) . .
C22 C17 C10 121.7(3) . .
C22 C17 C18 118.8(2) . .
C21 C20 C23 118.5(3) . .
C19 C20 C21 119.7(3) . .
C19 C20 C23 121.7(3) . .
C17 C18 H18 119.6 . .
C19 C18 C17 120.7(3) . .
C19 C18 H18 119.6 . .
C1 C2 H2A 126.5 . .
C3 C2 C1 106.9(2) . .
C3 C2 H2A 126.5 . .
C4 C3 H3 126.8 . .
C2 C3 C4 106.4(3) . .
C2 C3 H3 126.8 . .
C6 C7 H7 125.8 . .
C8 C7 C6 108.5(2) . .
C8 C7 H7 125.8 . .
C20 C21 H21 119.9 . .
C22 C21 C20 120.2(3) . .
C22 C21 H21 119.9 . .
C17 C22 H22 119.7 . .
C21 C22 C17 120.6(3) . .
C21 C22 H22 119.7 . .
C20 C19 H19 120.0 . .
C18 C19 C20 120.0(3) . .
C18 C19 H19 120.0 . .
C9 C8 H8 126.0 . .
C7 C8 C9 107.9(2) . .
C7 C8 H8 126.0 . .
O1 C23 C20 112.6(3) . .
O2 C23 O1 124.1(3) . .
O2 C23 C20 123.4(3) . .
F1 C12 C11 118.0(3) . .
F1 C12 C13 118.3(3) . .
C11 C12 C13 123.7(3) . .
F2 C16 C11 118.1(3) . .
F2 C16 C15 118.3(3) . .
C15 C16 C11 123.6(3) . .
C12 C13 H13 120.8 . .
C14 C13 C12 118.3(4) . .
C14 C13 H13 120.8 . .
O1 C24 H24A 109.5 . .
O1 C24 H24B 109.5 . .
O1 C24 H24C 109.5 . .
H24A C24 H24B 109.5 . .
H24A C24 H24C 109.5 . .
H24B C24 H24C 109.5 . .
C13 C14 H14 119.6 . .
C15 C14 C13 120.7(3) . .
C15 C14 H14 119.6 . .
C16 C15 H15 120.8 . .
C14 C15 C16 118.5(3) . .
C14 C15 H15 120.8 . .
Cl2S C1S Cl1S 111.6(3) . .
Cl2S C1S H1S 107.4 . .
Cl1S C1S H1S 107.4 . .
Cl3S C1S Cl2S 112.3(3) . .
Cl3S C1S Cl1S 110.6(3) . .
Cl3S C1S H1S 107.4 . .

loop_
_geom_bond_atom_site_label_1
_geom_bond_atom_site_label_2
_geom_bond_distance
_geom_bond_site_symmetry_2
Cl2S C1S 1.743(5) .
Cl1S C1S 1.743(4) .
Cl3S C1S 1.732(5) .
F1 C12 1.356(4) .
O1 C23 1.329(4) .
O1 C24 1.445(4) .
F2 C16 1.347(4) .
N2 H2 0.8600 .
N2 C6 1.371(4) .
N2 C9 1.374(3) .
N1 C1 1.367(3) .
N1 C4 1.370(4) .
O2 C23 1.200(4) .
C1 C10 1.401(4) 2_565
C1 C2 1.457(4) .
C10 C9 1.396(4) .
C10 C17 1.496(4) .
C4 C5 1.404(4) .
C4 C3 1.451(4) .
C5 C6 1.391(4) .
C5 C11 1.499(4) .
C6 C7 1.429(4) .
C9 C8 1.430(4) .
C11 C12 1.380(5) .
C11 C16 1.383(4) .
C17 C18 1.393(4) .
C17 C22 1.389(4) .
C20 C21 1.387(4) .
C20 C19 1.386(4) .
C20 C23 1.497(4) .
C18 H18 0.9300 .
C18 C19 1.382(4) .
C2 H2A 0.9300 .
C2 C3 1.344(4) .
C3 H3 0.9300 .
C7 H7 0.9300 .
C7 C8 1.359(4) .
C21 H21 0.9300 .
C21 C22 1.382(4) .
C22 H22 0.9300 .
C19 H19 0.9300 .
C8 H8 0.9300 .
C12 C13 1.381(5) .
C16 C15 1.382(5) .
C13 H13 0.9300 .
C13 C14 1.380(6) .
C24 H24A 0.9600 .
C24 H24B 0.9600 .
C24 H24C 0.9600 .
C14 H14 0.9300 .
C14 C15 1.372(6) .
C15 H15 0.9300 .
C1S H1S 0.9800 .
